data_2003829
loop_
_publ_author_name
'Puliti, R.'
'Mattia, C. A.'
'Mazzarella, L.'

_publ_section_title
;
 Scalaradial, a Sesterterpenoid Metabolite from the Marine Sponge
 Cacospongia mollior
;
_journal_issue 8
_journal_name_full 'Acta Crystallographica Section C'
_journal_page_first 1703
_journal_page_last 1707
_journal_paper_doi 10.1107/S0108270195002034
_journal_volume 51
_journal_year 1995
_chemical_compound_source ?
_chemical_formula_sum 'C27 H40 O4'
_chemical_formula_weight 428.58
_space_group_IT_number 19
_symmetry_cell_setting orthorhombic
_symmetry_space_group_name_Hall 'P 2ac 2ab'
_symmetry_space_group_name_H-M 'P 21 21 21'
_atom_type_scat_source IntTabIV
_cell_angle_alpha 90
_cell_angle_beta 90
_cell_angle_gamma 90
_cell_formula_units_Z 8
_cell_length_a 12.139(3)
_cell_length_b 14.635(3)
_cell_length_c 27.951(7)
_cell_measurement_reflns_used 25
_cell_measurement_temperature 293
_cell_measurement_theta_max 28
_cell_measurement_theta_min 24
_cell_volume 4966(2)
_diffrn_measurement_device 'Enraf-Nonius CAD-4F'
_diffrn_measurement_method \w-2\q
_diffrn_radiation_type CuK\a
_diffrn_radiation_wavelength 1.54056
_diffrn_reflns_av_R_equivalents ?
_diffrn_reflns_limit_h_max 16
_diffrn_reflns_limit_h_min 0
_diffrn_reflns_limit_k_max 19
_diffrn_reflns_limit_k_min 0
_diffrn_reflns_limit_l_max 35
_diffrn_reflns_limit_l_min 0
_diffrn_reflns_number 5739
_diffrn_reflns_theta_max 76
_diffrn_standards_decay_% 3
_diffrn_standards_interval_count ?
_diffrn_standards_interval_time 240
_diffrn_standards_number 3
_exptl_absorpt_coefficient_mu 0.559
_exptl_absorpt_correction_T_max 1.000
_exptl_absorpt_correction_T_min 0.798
_exptl_absorpt_correction_type 'empirical (DIFABS; Walker & Stuart, 1983)'
_exptl_crystal_colour colourless
_exptl_crystal_density_diffrn 1.15
_exptl_crystal_density_meas ?
_exptl_crystal_description prisms
_exptl_crystal_size_max 0.8
_exptl_crystal_size_mid 0.4
_exptl_crystal_size_min 0.3
_exptl_crystal_size_rad ?
_refine_diff_density_max 0.15
_refine_diff_density_min -0.10
_refine_ls_extinction_coef 9.2E-7(1)
_refine_ls_extinction_method 'Stout & Jensen (1968)'
_refine_ls_goodness_of_fit_obs 0.89
_refine_ls_hydrogen_treatment noref
_refine_ls_number_parameters 560
_refine_ls_number_reflns 5031
_refine_ls_R_factor_obs 0.040
_refine_ls_shift/esd_max 0.01
_refine_ls_structure_factor_coef F
_refine_ls_weighting_scheme
;
1/[\s^2^(F~o~) + (0.01F~o~)^2^ + 0.6]
(Killean & Lawrence, 1969)
;
_refine_ls_wR_factor_obs 0.039
_reflns_number_observed 5031
_reflns_number_total 5739
_reflns_observed_criterion I>=2\s(I)
_cod_database_code 2003829

loop_
_symmetry_equiv_pos_as_xyz
x,y,z
1/2-x,-y,1/2+z
-x,1/2+y,1/2-z
1/2+x,1/2-y,-z

loop_
_atom_site_label
_atom_site_fract_x
_atom_site_fract_y
_atom_site_fract_z
_atom_site_B_iso_or_equiv
O1 .9464(3) .4437(2) .22115(9) 12.42(8)
O2 1.1818(2) .5508(2) .18438(7) 8.42(6)
O3 .9306(1) .45801(9) .33294(6) 4.79(3)
O4 .7917(2) .3602(1) .31987(8) 7.68(5)
C1 .7789(2) .5075(2) .4643(1) 6.26(7)
C2 .7465(3) .4984(2) .5169(1) 7.86(8)
C3 .8386(3) .5314(2) .5495(1) 7.47(8)
C4 .8760(2) .6292(2) .54024(9) 5.82(6)
C5 .9027(2) .6376(2) .48583(9) 4.92(5)
C6 .9505(2) .7297(2) .47089(9) 5.45(5)
C7 1.0050(2) .7234(2) .42192(9) 5.14(5)
C8 .9265(2) .6905(2) .38221(8) 4.63(5)
C9 .8674(2) .6025(1) .39979(8) 4.45(5)
C10 .8121(2) .6057(2) .45017(9) 5.06(5)
C11 .7933(2) .5653(2) .35951(9) 5.23(5)
C12 .8620(2) .5346(2) .31716(9) 5.01(5)
C13 .9379(2) .6097(2) .29715(8) 4.79(5)
C14 .9989(2) .6599(2) .33872(8) 4.62(5)
C15 1.0733(2) .7365(2) .31953(9) 5.97(6)
C16 1.1329(2) .7115(2) .27551(9) 5.91(6)
C17 1.1146(2) .6356(2) .25054(9) 5.43(5)
C18 1.0283(2) .5661(2) .26470(9) 5.33(5)
C19 .9762(3) .5210(2) .2212(1) 7.64(8)
C20 1.1861(3) .6181(2) .20966(9) 6.74(7)
C21 .9820(3) .6454(2) .5694(1) 7.52(8)
C22 .7895(3) .6982(2) .5582(1) 7.74(8)
C23 .7071(2) .6654(2) .4494(1) 6.51(7)
C24 .8483(2) .7708(2) .3699(1) 6.15(6)
C25 .8661(2) .6744(2) .26655(9) 5.99(6)
C26 .8840(2) .3745(2) .33179(9) 5.41(5)
C27 .9642(2) .3038(2) .3485(1) 6.38(7)
O51 .4154(2) .2252(1) .22041(8) 8.95(6)
O52 .6549(2) .3350(1) .18975(7) 7.54(5)
O53 .4341(1) .24608(9) .34007(6) 4.92(3)
O54 .3269(2) .1218(1) .33599(7) 7.54(5)
C51 .2589(3) .2907(2) .4685(1) 6.86(7)
C52 .2286(3) .2864(2) .5218(1) 8.21(8)
C53 .3166(3) .3313(2) .5524(1) 8.12(8)
C54 .3423(2) .4316(2) .53911(9) 6.34(7)
C55 .3665(2) .4345(2) .48443(9) 5.19(5)
C56 .3995(2) .5287(2) .46590(9) 5.90(6)
C57 .4515(2) .5228(2) .41641(9) 5.51(6)
C58 .3771(2) .4759(2) .37886(8) 4.48(5)
C59 .3357(2) .3844(2) .40050(8) 4.44(5)
C60 .2799(2) .3896(2) .45077(9) 5.08(5)
C61 .2713(2) .3307(2) .36266(9) 5.02(5)
C62 .3452(2) .3031(2) .32131(8) 4.72(5)
C63 .3997(2) .3852(2) .29663(8) 4.42(5)
C64 .4507(2) .4509(1) .33460(8) 4.41(4)
C65 .5010(2) .5352(2) .30984(9) 5.46(5)
C66 .5703(2) .5099(2) .26861(9) 5.47(5)
C67 .5688(2) .4280(2) .24769(8) 5.08(5)
C68 .4949(2) .3516(2) .26310(8) 4.79(5)
C69 .4460(3) .3029(2) .2201(1) 6.37(6)
C70 .6482(2) .4088(2) .2099(1) 6.39(6)
C71 .4466(3) .4604(3) .5669(1) 8.9(1)
C72 .2480(3) .4942(2) .5555(1) 7.49(7)
C73 .1677(2) .4385(2) .4491(1) 6.60(7)
C74 .2845(2) .5446(2) .3658(1) 6.00(6)
C75 .3116(2) .4321(2) .26550(9) 5.62(6)
C76 .4155(3) .1562(2) .34416(9) 5.65(6)
C77 .5168(3) .1082(2) .3592(1) 7.93(8)
H1 .7134 .4880 .4437 6.26
H2 .8439 .4651 .4578 6.26
H3 .7302 .4314 .5242 7.86
H4 .6776 .5366 .5230 7.86
H5 .9046 .4892 .5449 7.47
H6 .8116 .5272 .5839 7.47
H7 .9635 .5899 .4827 4.92
H8 1.0077 .7495 .4954 5.45
H9 .8886 .7768 .4695 5.45
H10 1.0692 .6786 .4241 5.14
H11 1.0337 .7865 .4128 5.14
H12 .9281 .5562 .4067 4.44
H13 .7405 .6155 .3487 5.23
H14 .7492 .5111 .3721 5.23
H15 .8089 .5171 .2903 5.01
H16 1.0476 .6108 .3536 4.62
H17 1.1295 .7527 .3452 5.97
H18 1.0253 .7922 .3124 5.97
H19 1.1922 .7551 .2634 5.91
H20 1.0674 .5165 .2839 5.33
H21 .9665 .5586 .1907 7.64
H22 1.2441 .6661 .2017 6.74
H21A 1.0451 .6089 .5548 7.52
H21B .9699 .6249 .6039 7.52
H21C 1.0012 .7133 .5689 7.52
H22A .7891 .6986 .5947 7.74
H22B .7136 .6798 .5459 7.74
H22C .8087 .7618 .5459 7.74
H23A .7281 .7321 .4547 6.51
H23B .6550 .6447 .4759 6.51
H23C .6690 .6589 .4171 6.51
H24A .8250 .8030 .4006 6.15
H24B .7802 .7463 .3528 6.15
H24C .8882 .8161 .3482 6.15
H25A .8324 .6388 .2388 5.99
H25B .8048 .7011 .2872 5.99
H25C .9138 .7261 .2534 5.99
H27A 1.0282 .2999 .3249 6.38
H27B .9258 .2419 .3505 6.38
H27C .9934 .3214 .3814 6.38
H51 .1957 .2633 .4490 6.86
H52 .3285 .2530 .4630 6.86
H53 .2207 .2196 .5317 8.21
H54 .1555 .3193 .5269 8.21
H55 .3874 .2943 .5490 8.12
H56 .2908 .3297 .5871 8.12
H57 .4335 .3925 .4825 5.19
H58 .4548 .5570 .4889 5.90
H59 .3310 .5689 .4640 5.90
H60 .5230 .4865 .4190 5.51
H61 .4685 .5874 .4049 5.51
H62 .4045 .3479 .4092 4.44
H63 .2088 .3705 .3499 5.02
H64 .2392 .2833 .3779 5.02
H65 .2969 .2700 .2969 4.72
H66 .5117 .4137 .3504 4.41
H67 .5481 .5697 .3339 5.46
H68 .4387 .5763 .2982 5.46
H69 .6227 .5579 .2552 5.47
H70 .5429 .3072 .2819 4.79
H71 .4385 .3388 .1889 6.37
H72 .7008 .4595 .1997 6.39
H71A .4342 .4508 .6026 8.89
H71B .5118 .4219 .5559 8.89
H71C .4627 .5277 .5605 8.89
H72A .2451 .4953 .5920 7.48
H72B .1751 .4702 .5424 7.48
H72C .2613 .5588 .5431 7.48
H73A .1189 .4148 .4761 6.59
H73B .1307 .4259 .4170 6.59
H73C .1793 .5071 .4531 6.59
H74A .3129 .5894 .3407 6.00
H74B .2612 .5796 .3957 6.00
H74C .2185 .5099 .3524 6.00
H75A .2549 .4630 .2870 5.62
H75B .2735 .3845 .2446 5.62
H75C .3482 .4799 .2442 5.62
H77A .5628 .1503 .3803 7.93
H77B .5614 .0902 .3297 7.93
H77C .4963 .0509 .3780 7.93
